data_9000539
loop_
_publ_author_name
'Hazen, R. M.'

_publ_section_title
;
 Effects of temperature and pressure on the crystal structure of forsterite
 T = 23 C P = 20 kb
 olivine
;
_journal_name_full 'American Mineralogist'
_journal_page_first 1280
_journal_page_last 1293
_journal_volume 61
_journal_year 1976
_chemical_formula_sum 'Mg2 O4 Si'
_chemical_name_mineral Forsterite
_space_group_IT_number 62
_symmetry_space_group_name_Hall '-P 2c 2ab'
_symmetry_space_group_name_H-M 'P b n m'
_cell_angle_alpha 90
_cell_angle_beta 90
_cell_angle_gamma 90
_cell_length_a 4.743
_cell_length_b 10.09
_cell_length_c 5.954
_cell_formula_units_Z 4
_cell_volume 284.940
_database_code_amcsd 0000550
_diffrn_ambient_pressure 2e+06
_diffrn_ambient_temperature 296.15
_exptl_crystal_density_diffrn 3.280
_cod_original_formula_sum 'Si Mg2 O4'
_cod_database_code 9000539

loop_
_space_group_symop_operation_xyz
x,y,z
x,y,1/2-z
-x,-y,1/2+z
1/2+x,1/2-y,1/2+z
1/2-x,1/2+y,1/2-z
1/2-x,1/2+y,z
1/2+x,1/2-y,-z
-x,-y,-z

loop_
_atom_site_label
_atom_site_fract_x
_atom_site_fract_y
_atom_site_fract_z
_atom_site_U_iso_or_equiv
Si 0.42700 0.09500 0.25000 0.00469
Mg1 0.00000 0.00000 0.00000 0.00203
Mg2 0.99200 0.27700 0.25000 0.00469
O1 0.77100 0.09200 0.25000 -0.00127
O2 0.22700 0.44700 0.25000 ?
O3 0.27800 0.16200 0.03700 0.00253

loop_
_cod_related_entry_id
_cod_related_entry_database
_cod_related_entry_code
1 AMCSD 0000550
